data_4133061
loop_
_publ_author_name
'Zhao, Xiang'
'Yang, Huajun'
'Nguyen, Edward T.'
'Padilla, Joshua'
'Chen, Xitong'
'Feng, Pingyun'
'Bu, Xianhui'

_publ_section_title
;
 Enabling Homochirality and Hydrothermal Stability in
 Zn<sub>4</sub>O-Based Porous Crystals.
;
_journal_issue 42
_journal_name_full 'Journal of the American Chemical Society'
_journal_page_first 13566
_journal_page_last 13569
_journal_paper_doi 10.1021/jacs.8b08316
_journal_volume 140
_journal_year 2018
_chemical_absolute_configuration rm
_chemical_formula_moiety 'C30 H42 O13 Zn4'
_chemical_formula_sum 'C30 H42 O13 Zn4'
_chemical_formula_weight 872.11
_space_group_crystal_system hexagonal
_space_group_IT_number 173
_space_group_name_Hall 'P 6c'
_space_group_name_H-M_alt 'P 63'
_atom_sites_solution_hydrogens geom
_audit_creation_method SHELXL-2014/6
_cell_angle_alpha 90
_cell_angle_beta 90
_cell_angle_gamma 120
_cell_formula_units_Z 2
_cell_length_a 16.3036(7)
_cell_length_b 16.3036(7)
_cell_length_c 9.2767(4)
_cell_measurement_reflns_used 3422
_cell_measurement_temperature 174(2)
_cell_measurement_theta_max 25.34
_cell_measurement_theta_min 2.50
_cell_volume 2135.46(16)
_computing_structure_refinement 'SHELXL-2014/6 (Sheldrick, 2014)'
_diffrn_ambient_temperature 174(2)
_diffrn_measured_fraction_theta_full 1.000
_diffrn_measured_fraction_theta_max 0.960
_diffrn_measurement_device_type 'Bruker SMART Apex diffractometer'
_diffrn_radiation_type MoK\a
_diffrn_radiation_wavelength 0.71073
_diffrn_reflns_av_R_equivalents 0.0519
_diffrn_reflns_av_unetI/netI 0.0766
_diffrn_reflns_Laue_measured_fraction_full 1.000
_diffrn_reflns_Laue_measured_fraction_max 0.960
_diffrn_reflns_limit_h_max 19
_diffrn_reflns_limit_h_min -23
_diffrn_reflns_limit_k_max 22
_diffrn_reflns_limit_k_min -26
_diffrn_reflns_limit_l_max 13
_diffrn_reflns_limit_l_min -14
_diffrn_reflns_number 17396
_diffrn_reflns_point_group_measured_fraction_full 0.997
_diffrn_reflns_point_group_measured_fraction_max 0.887
_diffrn_reflns_theta_full 25.242
_diffrn_reflns_theta_max 34.818
_diffrn_reflns_theta_min 1.442
_exptl_absorpt_coefficient_mu 2.270
_exptl_absorpt_correction_T_max 0.7457
_exptl_absorpt_correction_T_min 0.6550
_exptl_absorpt_correction_type multi-scan
_exptl_absorpt_process_details SADABS-2014/4
_exptl_crystal_colour colorless
_exptl_crystal_density_diffrn 1.356
_exptl_crystal_description block
_exptl_crystal_F_000 892
_exptl_crystal_size_max 0.076
_exptl_crystal_size_mid 0.073
_exptl_crystal_size_min 0.068
_refine_diff_density_max 0.363
_refine_diff_density_min -0.384
_refine_diff_density_rms 0.076
_refine_ls_abs_structure_details
;
 Flack x determined using 1361 quotients [(I+)-(I-)]/[(I+)+(I-)]
 (Parsons, Flack and Wagner, Acta Cryst. B69 (2013) 249-259).
;
_refine_ls_abs_structure_Flack 0.011(11)
_refine_ls_extinction_method none
_refine_ls_goodness_of_fit_ref 0.886
_refine_ls_hydrogen_treatment constr
_refine_ls_matrix_type full
_refine_ls_number_parameters 142
_refine_ls_number_reflns 5481
_refine_ls_number_restraints 1
_refine_ls_restrained_S_all 0.886
_refine_ls_R_factor_all 0.0668
_refine_ls_R_factor_gt 0.0382
_refine_ls_shift/su_max 0.001
_refine_ls_shift/su_mean 0.000
_refine_ls_structure_factor_coef Fsqd
_refine_ls_weighting_details 'w=1/[\s^2^(Fo^2^)+(0.0244P)^2^] where P=(Fo^2^+2Fc^2^)/3'
_refine_ls_weighting_scheme calc
_refine_ls_wR_factor_gt 0.0657
_refine_ls_wR_factor_ref 0.0724
_reflns_Friedel_coverage 0.759
_reflns_Friedel_fraction_full 0.993
_reflns_Friedel_fraction_max 0.806
_reflns_number_gt 3728
_reflns_number_total 5481
_reflns_threshold_expression 'I > 2\s(I)'
_cod_data_source_file ja8b08316_si_002.cif
_cod_data_source_block CPM-300
_cod_original_cell_volume 2135.5(2)
_cod_database_code 4133061
_shelx_space_group_comment
;
The symmetry employed for this shelxl refinement is uniquely defined
by the following loop, which should always be used as a source of
symmetry information in preference to the above space-group names.
They are only intended as comments.
;
_platon_squeeze_void_probe_radius 1.20
_shelxl_version_number 2014/6

loop_
_space_group_symop_operation_xyz
'x, y, z'
'-y, x-y, z'
'-x+y, -x, z'
'-x, -y, z+1/2'
'y, -x+y, z+1/2'
'x-y, x, z+1/2'

loop_
_atom_site_label
_atom_site_type_symbol
_atom_site_fract_x
_atom_site_fract_y
_atom_site_fract_z
_atom_site_U_iso_or_equiv
_atom_site_adp_type
_atom_site_occupancy
_atom_site_site_symmetry_order
_atom_site_calc_flag
_atom_site_refinement_flags_posn
_atom_site_refinement_flags_adp
_atom_site_refinement_flags_occupancy
Zn1 Zn 0.68415(2) 0.22906(2) 0.44000(5) 0.02441(9) Uani 1 1 d . . .
Zn2 Zn 0.66667 0.33333 0.71104(7) 0.02322(14) Uani 1 3 d S T P
O1 O 0.68574(17) 0.15468(16) 0.6069(3) 0.0330(6) Uani 1 1 d . . .
O2 O 0.71874(18) 0.25858(17) 0.7861(3) 0.0334(6) Uani 1 1 d . . .
O3 O 0.52656(16) -0.19378(15) 0.8445(3) 0.0331(6) Uani 1 1 d . . .
O4 O 0.42471(16) -0.13971(17) 0.8287(3) 0.0351(6) Uani 1 1 d . . .
O5 O 0.66667 0.33333 0.5021(4) 0.0224(8) Uani 1 3 d S T P
C1 C 0.7193(3) 0.1170(2) 0.8446(5) 0.0385(9) Uani 1 1 d . . .
C2 C 0.6184(3) 0.0387(2) 0.8967(3) 0.0322(8) Uani 1 1 d . . .
C3 C 0.5853(2) -0.0333(2) 0.7700(4) 0.0265(7) Uani 1 1 d . . .
H3A H 0.5596 -0.0102 0.6950 0.032 Uiso 1 1 calc R U .
C4 C 0.6735(3) -0.0306(2) 0.7084(6) 0.0464(10) Uani 1 1 d . . .
H4A H 0.6724 -0.0296 0.6039 0.056 Uiso 1 1 calc R U .
H4B H 0.6767 -0.0858 0.7392 0.056 Uiso 1 1 calc R U .
C5 C 0.7588(3) 0.0603(3) 0.7664(6) 0.0490(12) Uani 1 1 d . . .
H5A H 0.7998 0.0972 0.6877 0.059 Uiso 1 1 calc R U .
H5B H 0.7950 0.0448 0.8328 0.059 Uiso 1 1 calc R U .
C6 C 0.7842(4) 0.1788(3) 0.9659(6) 0.0735(18) Uani 1 1 d . . .
H6A H 0.7925 0.1397 1.0349 0.110 Uiso 1 1 calc R U .
H6B H 0.8447 0.2241 0.9265 0.110 Uiso 1 1 calc R U .
H6C H 0.7563 0.2116 1.0124 0.110 Uiso 1 1 calc R U .
C7 C 0.5502(3) 0.0762(3) 0.9222(6) 0.0523(11) Uani 1 1 d . . .
H7A H 0.5452 0.1058 0.8357 0.078 Uiso 1 1 calc R U .
H7B H 0.4890 0.0247 0.9479 0.078 Uiso 1 1 calc R U .
H7C H 0.5739 0.1219 0.9989 0.078 Uiso 1 1 calc R U .
C8 C 0.6247(4) -0.0082(3) 1.0379(5) 0.0613(15) Uani 1 1 d . . .
H8A H 0.6671 -0.0323 1.0246 0.092 Uiso 1 1 calc R U .
H8B H 0.6479 0.0379 1.1139 0.092 Uiso 1 1 calc R U .
H8C H 0.5630 -0.0592 1.0629 0.092 Uiso 1 1 calc R U .
C9 C 0.7072(2) 0.1810(2) 0.7357(4) 0.0281(7) Uani 1 1 d . . .
C10 C 0.5062(2) -0.1308(2) 0.8167(4) 0.0278(7) Uani 1 1 d . . .

loop_
_atom_site_aniso_label
_atom_site_aniso_U_11
_atom_site_aniso_U_22
_atom_site_aniso_U_33
_atom_site_aniso_U_23
_atom_site_aniso_U_13
_atom_site_aniso_U_12
Zn1 0.02114(16) 0.02336(16) 0.02656(17) -0.00102(19) 0.00193(19) 0.00950(13)
Zn2 0.02226(18) 0.02226(18) 0.0251(3) 0.000 0.000 0.01113(9)
O1 0.0396(14) 0.0225(11) 0.0361(14) 0.0015(11) -0.0012(12) 0.0150(11)
O2 0.0358(13) 0.0259(12) 0.0404(15) -0.0036(11) -0.0126(12) 0.0170(11)
O3 0.0326(13) 0.0231(12) 0.0403(15) 0.0080(11) 0.0076(12) 0.0116(10)
O4 0.0286(13) 0.0312(13) 0.0400(16) 0.0123(11) 0.0036(11) 0.0109(11)
O5 0.0214(11) 0.0214(11) 0.025(2) 0.000 0.000 0.0107(6)
C1 0.038(2) 0.0235(17) 0.052(2) -0.0019(17) -0.0234(18) 0.0136(15)
C2 0.050(2) 0.0207(15) 0.0224(17) 0.0001(13) -0.0047(15) 0.0151(15)
C3 0.0285(17) 0.0212(16) 0.0231(17) 0.0020(13) 0.0036(14) 0.0075(14)
C4 0.042(2) 0.0261(17) 0.065(3) -0.002(2) 0.022(2) 0.0128(16)
C5 0.0291(19) 0.033(2) 0.087(4) 0.007(2) -0.008(2) 0.0172(17)
C6 0.090(4) 0.035(2) 0.085(4) -0.007(2) -0.062(3) 0.024(2)
C7 0.071(3) 0.041(2) 0.046(3) 0.000(2) 0.022(2) 0.028(2)
C8 0.102(4) 0.037(2) 0.028(2) -0.0019(18) -0.021(2) 0.023(3)
C9 0.0189(14) 0.0215(15) 0.040(2) 0.0014(14) -0.0034(14) 0.0075(12)
C10 0.0307(18) 0.0232(16) 0.0204(16) 0.0023(13) 0.0024(14) 0.0066(14)

loop_
_atom_type_symbol
_atom_type_description
_atom_type_scat_dispersion_real
_atom_type_scat_dispersion_imag
_atom_type_scat_source
C C 0.0033 0.0016 'International Tables Vol C Tables 4.2.6.8 and 6.1.1.4'
H H 0.0000 0.0000 'International Tables Vol C Tables 4.2.6.8 and 6.1.1.4'
O O 0.0106 0.0060 'International Tables Vol C Tables 4.2.6.8 and 6.1.1.4'
Zn Zn 0.2839 1.4301 'International Tables Vol C Tables 4.2.6.8 and 6.1.1.4'

loop_
_geom_angle_atom_site_label_1
_geom_angle_atom_site_label_2
_geom_angle_atom_site_label_3
_geom_angle
_geom_angle_site_symmetry_1
_geom_angle_site_symmetry_3
O4 Zn1 O3 115.76(11) 4_654 5_664
O4 Zn1 O5 109.59(9) 4_654 .
O3 Zn1 O5 109.26(8) 5_664 .
O4 Zn1 O1 104.16(11) 4_654 .
O3 Zn1 O1 107.03(10) 5_664 .
O5 Zn1 O1 110.91(13) . .
O4 Zn1 Zn2 122.62(7) 4_654 .
O3 Zn1 Zn2 119.18(8) 5_664 .
O5 Zn1 Zn2 36.31(11) . .
O1 Zn1 Zn2 74.69(8) . .
O2 Zn2 O2 107.75(9) . 2_655
O2 Zn2 O2 107.75(9) . 3_665
O2 Zn2 O2 107.75(9) 2_655 3_665
O2 Zn2 O5 111.15(8) . .
O2 Zn2 O5 111.15(8) 2_655 .
O2 Zn2 O5 111.15(8) 3_665 .
O2 Zn2 Zn1 133.80(8) . 3_665
O2 Zn2 Zn1 114.82(8) 2_655 3_665
O2 Zn2 Zn1 76.01(8) 3_665 3_665
O5 Zn2 Zn1 36.478(10) . 3_665
O2 Zn2 Zn1 76.01(8) . .
O2 Zn2 Zn1 133.80(8) 2_655 .
O2 Zn2 Zn1 114.82(8) 3_665 .
O5 Zn2 Zn1 36.479(10) . .
Zn1 Zn2 Zn1 61.978(16) 3_665 .
O2 Zn2 Zn1 114.82(8) . 2_655
O2 Zn2 Zn1 76.01(8) 2_655 2_655
O2 Zn2 Zn1 133.80(8) 3_665 2_655
O5 Zn2 Zn1 36.479(10) . 2_655
Zn1 Zn2 Zn1 61.979(16) 3_665 2_655
Zn1 Zn2 Zn1 61.978(16) . 2_655
C9 O1 Zn1 128.4(2) . .
C9 O2 Zn2 127.0(2) . .
C10 O3 Zn1 131.5(2) . 6_545
C10 O4 Zn1 130.3(2) . 4_655
Zn2 O5 Zn1 107.21(11) . 3_665
Zn2 O5 Zn1 107.21(11) . .
Zn1 O5 Zn1 111.63(10) 3_665 .
Zn2 O5 Zn1 107.21(11) . 2_655
Zn1 O5 Zn1 111.64(10) 3_665 2_655
Zn1 O5 Zn1 111.63(10) . 2_655
C6 C1 C9 108.5(3) . .
C6 C1 C5 112.5(3) . .
C9 C1 C5 109.4(4) . .
C6 C1 C2 114.1(4) . .
C9 C1 C2 108.4(3) . .
C5 C1 C2 103.8(3) . .
C7 C2 C8 107.9(4) . .
C7 C2 C3 111.7(3) . .
C8 C2 C3 110.6(3) . .
C7 C2 C1 113.4(3) . .
C8 C2 C1 111.2(3) . .
C3 C2 C1 102.0(3) . .
C10 C3 C4 115.4(3) . .
C10 C3 C2 111.4(3) . .
C4 C3 C2 107.1(3) . .
C3 C4 C5 106.4(3) . .
C4 C5 C1 107.2(3) . .
O1 C9 O2 124.5(3) . .
O1 C9 C1 120.0(3) . .
O2 C9 C1 115.4(3) . .
O3 C10 O4 125.4(3) . .
O3 C10 C3 118.6(3) . .
O4 C10 C3 115.9(3) . .

loop_
_geom_bond_atom_site_label_1
_geom_bond_atom_site_label_2
_geom_bond_distance
_geom_bond_site_symmetry_2
Zn1 O4 1.937(2) 4_654
Zn1 O3 1.945(2) 5_664
Zn1 O5 1.9462(12) .
Zn1 O1 1.975(3) .
Zn1 Zn2 3.1270(7) .
Zn2 O2 1.930(2) .
Zn2 O2 1.930(2) 2_655
Zn2 O2 1.930(2) 3_665
Zn2 O5 1.939(4) .
Zn2 Zn1 3.1270(7) 3_665
Zn2 Zn1 3.1270(7) 2_655
O1 C9 1.258(4) .
O2 C9 1.271(4) .
O3 C10 1.255(4) .
O3 Zn1 1.945(2) 6_545
O4 C10 1.266(4) .
O4 Zn1 1.937(2) 4_655
O5 Zn1 1.9462(12) 3_665
O5 Zn1 1.9462(12) 2_655
C1 C6 1.528(6) .
C1 C9 1.536(5) .
C1 C5 1.545(6) .
C1 C2 1.572(5) .
C2 C7 1.532(5) .
C2 C8 1.545(5) .
C2 C3 1.555(5) .
C3 C10 1.525(4) .
C3 C4 1.528(5) .
C4 C5 1.536(6) .

loop_
_platon_squeeze_void_nr
_platon_squeeze_void_average_x
_platon_squeeze_void_average_y
_platon_squeeze_void_average_z
_platon_squeeze_void_volume
_platon_squeeze_void_count_electrons
_platon_squeeze_void_content
1 0.000 0.000 -0.002 528 121 ' '
2 0.667 0.333 0.091 21 0 ' '
3 0.333 0.667 0.591 22 0 ' '
